data_7012424
loop_
_publ_author_name
'Konchenko, Sergei N.'
'Pushkarevsky, Nikolai A.'
'Virovets, Alexander V.'
'Scheer, Manfred'

_publ_section_title
;
 Reactions of [Fe3(&#x00B5;3-Q)(CO)9]2-- (Q = Se, Te) with organic and
 organometallic dihalides of group 15 elements -- an approach to
 functionalised clusters
;
_journal_issue 4
_journal_name_full 'Dalton Transactions'
_journal_page_first 581
_journal_paper_doi 10.1039/b210839a
_journal_year 2003
_chemical_formula_sum 'C20 H13 Fe4 O11 Sb Se'
_chemical_formula_weight 853.41
_space_group_IT_number 14
_symmetry_cell_setting monoclinic
_symmetry_Int_Tables_number 14
_symmetry_space_group_name_Hall '-P 2yn'
_symmetry_space_group_name_H-M 'P 1 21/n 1'
_atom_sites_solution_hydrogens geom
_atom_sites_solution_primary direct
_atom_sites_solution_secondary difmap
_audit_creation_method SHELXL-97
_cell_angle_alpha 90.00
_cell_angle_beta 93.85(2)
_cell_angle_gamma 90.00
_cell_formula_units_Z 4
_cell_length_a 9.819(2)
_cell_length_b 18.667(5)
_cell_length_c 14.502(3)
_cell_measurement_reflns_used 38
_cell_measurement_temperature 203(2)
_cell_measurement_theta_max 17.3
_cell_measurement_theta_min 15.1
_cell_volume 2652.1(10)
_computing_structure_refinement 'SHELXL-97 (Sheldrick, 1997)'
_computing_structure_solution 'SHELXS-97 (Sheldrick, 1990)'
_diffrn_ambient_temperature 203(2)
_diffrn_measured_fraction_theta_full 0.998
_diffrn_measured_fraction_theta_max 0.998
_diffrn_measurement_device_type 'Stoe STADI4'
_diffrn_measurement_method \q/2\q
_diffrn_radiation_monochromator graphite
_diffrn_radiation_source 'fine-focus sealed tube'
_diffrn_radiation_type MoK\a
_diffrn_radiation_wavelength 0.71073
_diffrn_reflns_av_R_equivalents 0.0241
_diffrn_reflns_av_sigmaI/netI 0.0375
_diffrn_reflns_limit_h_max 13
_diffrn_reflns_limit_h_min -13
_diffrn_reflns_limit_k_max 25
_diffrn_reflns_limit_k_min 0
_diffrn_reflns_limit_l_max 19
_diffrn_reflns_limit_l_min 0
_diffrn_reflns_number 7321
_diffrn_reflns_theta_full 29.02
_diffrn_reflns_theta_max 29.02
_diffrn_reflns_theta_min 2.18
_diffrn_standards_decay_% 0
_diffrn_standards_interval_time 60
_diffrn_standards_number 3
_exptl_absorpt_coefficient_mu 4.568
_exptl_absorpt_correction_T_max 0.9998
_exptl_absorpt_correction_T_min 0.4177
_exptl_absorpt_correction_type psi-scan
_exptl_absorpt_process_details 'X-RED (STOE)'
_exptl_crystal_colour black
_exptl_crystal_density_diffrn 2.137
_exptl_crystal_density_method 'not measured'
_exptl_crystal_description block
_exptl_crystal_F_000 1640
_exptl_crystal_size_max 0.52
_exptl_crystal_size_mid 0.20
_exptl_crystal_size_min 0.04
_refine_diff_density_max 1.123
_refine_diff_density_min -0.649
_refine_diff_density_rms 0.129
_refine_ls_extinction_coef 0.00120(8)
_refine_ls_extinction_expression Fc^*^=kFc[1+0.001xFc^2^\l^3^/sin(2\q)]^-1/4^
_refine_ls_extinction_method SHELXL
_refine_ls_goodness_of_fit_ref 1.131
_refine_ls_hydrogen_treatment mixed
_refine_ls_matrix_type full
_refine_ls_number_parameters 335
_refine_ls_number_reflns 7067
_refine_ls_number_restraints 0
_refine_ls_restrained_S_all 1.131
_refine_ls_R_factor_all 0.0550
_refine_ls_R_factor_gt 0.0344
_refine_ls_shift/su_max 0.002
_refine_ls_shift/su_mean 0.000
_refine_ls_structure_factor_coef Fsqd
_refine_ls_weighting_details 'calc w=1/[\s^2^(Fo^2^)+(0.0319P)^2^+0.5371P] where P=(Fo^2^+2Fc^2^)/3'
_refine_ls_weighting_scheme calc
_refine_ls_wR_factor_gt 0.0693
_refine_ls_wR_factor_ref 0.0800
_reflns_number_gt 5680
_reflns_number_total 7067
_reflns_threshold_expression >2sigma(I)
_cod_data_source_file b210839a.txt
_cod_data_source_block v21
_cod_original_cell_volume 2652.2(10)
_cod_original_sg_symbol_H-M P2(1)/n
_cod_database_code 7012424

loop_
_symmetry_equiv_pos_as_xyz
'x, y, z'
'-x+1/2, y+1/2, -z+1/2'
'-x, -y, -z'
'x-1/2, -y-1/2, z-1/2'

loop_
_atom_site_label
_atom_site_type_symbol
_atom_site_fract_x
_atom_site_fract_y
_atom_site_fract_z
_atom_site_U_iso_or_equiv
_atom_site_adp_type
_atom_site_occupancy
_atom_site_symmetry_multiplicity
_atom_site_calc_flag
_atom_site_refinement_flags
_atom_site_disorder_assembly
_atom_site_disorder_group
Sb Sb 0.43596(2) 0.160455(13) 0.748849(15) 0.01999(7) Uani 1 1 d . . .
Se Se 0.38588(4) 0.325487(19) 0.75299(2) 0.02221(9) Uani 1 1 d . . .
Fe1 Fe 0.22122(5) 0.23749(3) 0.71427(3) 0.02113(11) Uani 1 1 d . . .
Fe2 Fe 0.37976(6) 0.24277(3) 0.87639(3) 0.02164(11) Uani 1 1 d . . .
Fe3 Fe 0.45880(6) 0.25491(3) 0.62917(3) 0.02178(11) Uani 1 1 d . . .
Fe4 Fe 0.47200(5) 0.02779(3) 0.75944(4) 0.02133(11) Uani 1 1 d . . .
C1 C 0.6510(4) -0.0095(2) 0.6991(3) 0.0250(8) Uani 1 1 d . . .
C2 C 0.5696(4) -0.0683(2) 0.7273(3) 0.0297(8) Uani 1 1 d . . .
H2 H 0.5972 -0.1037 0.7707 0.030 Uiso 1 1 calc R . .
C3 C 0.4413(5) -0.0637(2) 0.6786(3) 0.0363(10) Uani 1 1 d . . .
H3 H 0.3689 -0.0961 0.6835 0.036 Uiso 1 1 calc R . .
C4 C 0.4386(4) -0.0025(2) 0.6209(3) 0.0330(9) Uani 1 1 d . . .
H4 H 0.3646 0.0132 0.5815 0.033 Uiso 1 1 calc R . .
C5 C 0.5683(4) 0.0306(2) 0.6337(3) 0.0281(8) Uani 1 1 d . . .
H5 H 0.5953 0.0723 0.6037 0.028 Uiso 1 1 calc R . .
C6 C 0.8021(4) 0.0027(2) 0.7243(3) 0.0313(9) Uani 1 1 d . . .
C7 C 0.8508(5) -0.0402(3) 0.8105(4) 0.0483(13) Uani 1 1 d . . .
H7A H 0.8142 -0.0189 0.8647 0.048 Uiso 1 1 calc R . .
H7B H 0.9497 -0.0395 0.8175 0.048 Uiso 1 1 calc R . .
H7C H 0.8192 -0.0893 0.8040 0.048 Uiso 1 1 calc R . .
C8 C 0.8336(4) 0.0827(2) 0.7399(3) 0.0403(10) Uani 1 1 d . . .
H8A H 0.7922 0.1103 0.6887 0.040 Uiso 1 1 calc R . .
H8B H 0.9316 0.0900 0.7438 0.040 Uiso 1 1 calc R . .
H8C H 0.7967 0.0983 0.7970 0.040 Uiso 1 1 calc R . .
C9 C 0.8772(5) -0.0246(3) 0.6411(4) 0.0493(13) Uani 1 1 d . . .
H9A H 0.8619 -0.0757 0.6337 0.049 Uiso 1 1 calc R . .
H9B H 0.9742 -0.0155 0.6517 0.049 Uiso 1 1 calc R . .
H9C H 0.8426 0.0002 0.5856 0.049 Uiso 1 1 calc R . .
C11 C 0.1301(4) 0.3027(2) 0.6439(3) 0.0314(9) Uani 1 1 d . . .
O11 O 0.0719(4) 0.3442(2) 0.5999(2) 0.0508(9) Uani 1 1 d . . .
C12 C 0.1032(5) 0.2319(3) 0.8022(3) 0.0352(9) Uani 1 1 d . . .
O12 O 0.0177(4) 0.2285(2) 0.8518(2) 0.0546(10) Uani 1 1 d . . .
C13 C 0.1652(4) 0.1614(2) 0.6483(3) 0.0312(9) Uani 1 1 d . . .
O13 O 0.1272(4) 0.1144(2) 0.6024(2) 0.0501(9) Uani 1 1 d . . .
C21 C 0.3096(4) 0.3114(2) 0.9478(3) 0.0308(9) Uani 1 1 d . . .
O21 O 0.2701(4) 0.35565(19) 0.9926(2) 0.0513(9) Uani 1 1 d . . .
C22 C 0.5553(5) 0.2479(2) 0.9126(3) 0.0349(10) Uani 1 1 d . . .
O22 O 0.6686(4) 0.2526(2) 0.9338(3) 0.0579(11) Uani 1 1 d . . .
C23 C 0.3265(4) 0.1700(2) 0.9467(3) 0.0295(8) Uani 1 1 d . . .
O23 O 0.2923(4) 0.12336(19) 0.9903(2) 0.0481(9) Uani 1 1 d . . .
C31 C 0.4217(5) 0.3301(2) 0.5512(3) 0.0327(9) Uani 1 1 d . . .
O31 O 0.4020(4) 0.3775(2) 0.5039(2) 0.0561(10) Uani 1 1 d . . .
C32 C 0.6398(4) 0.2611(2) 0.6445(3) 0.0307(9) Uani 1 1 d . . .
O32 O 0.7560(3) 0.26549(19) 0.6554(2) 0.0465(8) Uani 1 1 d . . .
C33 C 0.4365(4) 0.1898(2) 0.5383(3) 0.0290(8) Uani 1 1 d . . .
O33 O 0.4202(4) 0.14733(18) 0.4820(2) 0.0443(8) Uani 1 1 d . . .
C41 C 0.5516(4) 0.0381(2) 0.8733(3) 0.0300(8) Uani 1 1 d . . .
O41 O 0.6008(4) 0.0438(2) 0.9457(2) 0.0503(9) Uani 1 1 d . . .
C42 C 0.3074(4) 0.0190(2) 0.8000(3) 0.0359(10) Uani 1 1 d . . .
O42 O 0.2008(4) 0.0128(2) 0.8262(3) 0.0622(11) Uani 1 1 d . . .

loop_
_atom_site_aniso_label
_atom_site_aniso_U_11
_atom_site_aniso_U_22
_atom_site_aniso_U_33
_atom_site_aniso_U_23
_atom_site_aniso_U_13
_atom_site_aniso_U_12
Sb 0.02484(12) 0.01581(11) 0.01955(11) -0.00064(9) 0.00326(8) 0.00084(9)
Se 0.02760(18) 0.01642(18) 0.02272(17) -0.00108(13) 0.00249(14) -0.00057(14)
Fe1 0.0215(3) 0.0216(3) 0.0203(2) -0.0019(2) 0.00149(19) 0.0004(2)
Fe2 0.0271(3) 0.0205(3) 0.0173(2) -0.00213(19) 0.00131(19) 0.0003(2)
Fe3 0.0263(3) 0.0198(3) 0.0197(2) 0.00123(19) 0.0047(2) 0.0004(2)
Fe4 0.0221(2) 0.0162(3) 0.0262(3) -0.0009(2) 0.0050(2) -0.0004(2)
C1 0.0277(19) 0.0189(18) 0.0291(18) 0.0007(14) 0.0085(15) 0.0040(15)
C2 0.034(2) 0.0135(17) 0.042(2) 0.0001(16) 0.0083(17) -0.0002(16)
C3 0.040(2) 0.024(2) 0.046(2) -0.0171(19) 0.0082(19) -0.0087(18)
C4 0.033(2) 0.037(2) 0.030(2) -0.0081(18) 0.0042(16) 0.0034(19)
C5 0.035(2) 0.0227(19) 0.0278(18) -0.0006(15) 0.0076(16) 0.0044(17)
C6 0.0252(19) 0.027(2) 0.042(2) 0.0050(18) 0.0069(17) 0.0048(16)
C7 0.032(2) 0.051(3) 0.062(3) 0.017(3) 0.003(2) 0.008(2)
C8 0.030(2) 0.033(3) 0.058(3) 0.003(2) 0.004(2) -0.0057(19)
C9 0.040(3) 0.048(3) 0.063(3) 0.000(2) 0.024(2) 0.005(2)
C11 0.030(2) 0.036(2) 0.0275(19) -0.0043(17) -0.0025(16) 0.0031(18)
O11 0.057(2) 0.047(2) 0.0459(19) 0.0051(16) -0.0101(16) 0.0181(18)
C12 0.035(2) 0.037(2) 0.034(2) -0.0049(18) 0.0052(18) -0.0036(19)
O12 0.043(2) 0.079(3) 0.0448(19) -0.0100(19) 0.0225(16) -0.0092(19)
C13 0.029(2) 0.034(2) 0.032(2) -0.0009(17) 0.0042(16) -0.0029(18)
O13 0.050(2) 0.045(2) 0.055(2) -0.0220(17) 0.0014(16) -0.0127(17)
C21 0.040(2) 0.030(2) 0.0221(18) 0.0017(16) 0.0016(16) 0.0022(19)
O21 0.073(3) 0.042(2) 0.0407(18) -0.0145(15) 0.0110(17) 0.0116(19)
C22 0.035(2) 0.040(3) 0.029(2) 0.0000(17) -0.0020(17) -0.0039(19)
O22 0.0367(19) 0.082(3) 0.053(2) 0.0084(19) -0.0120(16) -0.0085(19)
C23 0.038(2) 0.030(2) 0.0207(17) -0.0019(15) 0.0038(15) 0.0002(18)
O23 0.065(2) 0.041(2) 0.0387(18) 0.0086(15) 0.0101(16) -0.0088(18)
C31 0.039(2) 0.032(2) 0.0268(19) 0.0018(16) 0.0026(16) 0.0023(18)
O31 0.081(3) 0.041(2) 0.046(2) 0.0206(16) 0.0052(18) 0.011(2)
C32 0.038(2) 0.025(2) 0.030(2) 0.0019(16) 0.0073(17) -0.0011(17)
O32 0.0272(16) 0.049(2) 0.063(2) 0.0032(17) 0.0060(15) -0.0036(15)
C33 0.032(2) 0.033(2) 0.0233(18) 0.0033(16) 0.0042(15) 0.0050(18)
O33 0.062(2) 0.042(2) 0.0289(15) -0.0078(14) -0.0001(14) 0.0047(17)
C41 0.034(2) 0.025(2) 0.031(2) 0.0002(16) 0.0056(17) 0.0024(17)
O41 0.062(2) 0.057(2) 0.0304(16) 0.0004(15) -0.0061(15) 0.0095(19)
C42 0.032(2) 0.029(2) 0.048(2) -0.0092(19) 0.0095(19) -0.0048(18)
O42 0.041(2) 0.064(3) 0.085(3) -0.022(2) 0.0306(19) -0.0192(19)

loop_
_atom_type_symbol
_atom_type_description
_atom_type_scat_dispersion_real
_atom_type_scat_dispersion_imag
_atom_type_scat_source
C C 0.0033 0.0016 'International Tables Vol C Tables 4.2.6.8 and 6.1.1.4'
H H 0.0000 0.0000 'International Tables Vol C Tables 4.2.6.8 and 6.1.1.4'
O O 0.0106 0.0060 'International Tables Vol C Tables 4.2.6.8 and 6.1.1.4'
Fe Fe 0.3463 0.8444 'International Tables Vol C Tables 4.2.6.8 and 6.1.1.4'
Se Se -0.0929 2.2259 'International Tables Vol C Tables 4.2.6.8 and 6.1.1.4'
Sb Sb -0.5866 1.5461 'International Tables Vol C Tables 4.2.6.8 and 6.1.1.4'

loop_
_geom_angle_atom_site_label_1
_geom_angle_atom_site_label_2
_geom_angle_atom_site_label_3
_geom_angle
_geom_angle_site_symmetry_1
_geom_angle_site_symmetry_3
_geom_angle_publ_flag
Fe2 Sb Fe1 65.23(2) . . ?
Fe2 Sb Fe3 96.61(3) . . ?
Fe2 Sb Fe4 126.93(2) . . ?
Fe3 Sb Fe1 65.18(2) . . ?
Fe3 Sb Fe4 136.26(2) . . ?
Fe4 Sb Fe1 132.44(2) . . ?
Fe1 Se Fe2 70.86(3) . . ?
Fe1 Se Fe3 70.66(3) . . ?
Fe2 Se Fe3 103.52(3) . . ?
Sb Fe1 Fe2 55.99(2) . . ?
Sb Fe1 Fe3 56.01(2) . . ?
Se Fe1 Sb 78.59(3) . . ?
Se Fe1 Fe2 54.92(2) . . ?
Se Fe1 Fe3 55.18(2) . . ?
Fe3 Fe1 Fe2 85.98(3) . . ?
C11 Fe1 Sb 149.65(13) . . ?
C11 Fe1 Se 88.31(14) . . ?
C11 Fe1 Fe2 134.47(14) . . ?
C11 Fe1 Fe3 94.05(14) . . ?
C11 Fe1 C12 97.1(2) . . ?
C12 Fe1 Sb 113.03(15) . . ?
C12 Fe1 Se 109.89(14) . . ?
C12 Fe1 Fe2 75.33(14) . . ?
C12 Fe1 Fe3 161.11(14) . . ?
C13 Fe1 Sb 83.02(14) . . ?
C13 Fe1 Se 150.56(13) . . ?
C13 Fe1 Fe2 129.00(14) . . ?
C13 Fe1 Fe3 95.44(13) . . ?
C13 Fe1 C11 96.39(19) . . ?
C13 Fe1 C12 98.38(19) . . ?
Sb Fe2 Fe1 58.775(19) . . ?
Se Fe2 Sb 79.82(2) . . ?
Se Fe2 Fe1 54.21(2) . . ?
C21 Fe2 Sb 166.06(13) . . ?
C21 Fe2 Se 90.02(13) . . ?
C21 Fe2 Fe1 107.49(13) . . ?
C22 Fe2 Sb 89.61(15) . . ?
C22 Fe2 Se 96.62(15) . . ?
C22 Fe2 Fe1 138.06(14) . . ?
C22 Fe2 C21 101.1(2) . . ?
C22 Fe2 C23 100.8(2) . . ?
C23 Fe2 Sb 92.42(13) . . ?
C23 Fe2 Se 160.90(13) . . ?
C23 Fe2 Fe1 106.87(13) . . ?
C23 Fe2 C21 94.27(18) . . ?
Sb Fe3 Fe1 58.80(2) . . ?
Se Fe3 Sb 79.66(2) . . ?
Se Fe3 Fe1 54.17(2) . . ?
C31 Fe3 Sb 162.12(14) . . ?
C31 Fe3 Se 89.07(13) . . ?
C31 Fe3 Fe1 103.33(14) . . ?
C32 Fe3 Sb 95.44(13) . . ?
C32 Fe3 Se 102.62(14) . . ?
C32 Fe3 Fe1 145.83(13) . . ?
C32 Fe3 C31 100.6(2) . . ?
C32 Fe3 C33 101.96(19) . . ?
C33 Fe3 Sb 91.13(13) . . ?
C33 Fe3 Se 154.43(13) . . ?
C33 Fe3 Fe1 100.68(13) . . ?
C33 Fe3 C31 93.27(18) . . ?
C1 Fe4 Sb 114.48(11) . . ?
C2 Fe4 Sb 153.54(11) . . ?
C2 Fe4 C1 39.59(14) . . ?
C2 Fe4 C5 65.90(15) . . ?
C3 Fe4 Sb 139.63(14) . . ?
C3 Fe4 C1 66.01(16) . . ?
C3 Fe4 C2 39.25(17) . . ?
C3 Fe4 C4 39.62(17) . . ?
C3 Fe4 C5 65.77(17) . . ?
C4 Fe4 Sb 101.32(13) . . ?
C4 Fe4 C1 66.32(16) . . ?
C4 Fe4 C2 66.44(17) . . ?
C4 Fe4 C5 39.40(16) . . ?
C5 Fe4 Sb 89.56(11) . . ?
C5 Fe4 C1 39.10(14) . . ?
C41 Fe4 Sb 90.07(14) . . ?
C41 Fe4 C1 95.31(17) . . ?
C41 Fe4 C2 96.85(18) . . ?
C41 Fe4 C3 130.23(19) . . ?
C41 Fe4 C4 161.11(18) . . ?
C41 Fe4 C5 126.98(17) . . ?
C42 Fe4 Sb 89.05(15) . . ?
C42 Fe4 C1 154.89(18) . . ?
C42 Fe4 C2 115.88(18) . . ?
C42 Fe4 C3 90.59(19) . . ?
C42 Fe4 C4 101.92(19) . . ?
C42 Fe4 C5 139.80(19) . . ?
C42 Fe4 C41 93.2(2) . . ?
C2 C1 Fe4 69.0(2) . . ?
C2 C1 C6 126.9(4) . . ?
C5 C1 Fe4 69.6(2) . . ?
C5 C1 C2 106.8(4) . . ?
C5 C1 C6 125.9(4) . . ?
C6 C1 Fe4 132.1(3) . . ?
C1 C2 Fe4 71.4(2) . . ?
C3 C2 Fe4 69.7(2) . . ?
C3 C2 C1 108.0(4) . . ?
C2 C3 Fe4 71.1(2) . . ?
C2 C3 C4 109.1(4) . . ?
C4 C3 Fe4 70.6(2) . . ?
C3 C4 Fe4 69.8(2) . . ?
C3 C4 C5 107.1(4) . . ?
C5 C4 Fe4 71.0(2) . . ?
C1 C5 Fe4 71.3(2) . . ?
C4 C5 Fe4 69.6(2) . . ?
C4 C5 C1 109.1(4) . . ?
C1 C6 C7 111.3(3) . . ?
C1 C6 C8 111.3(3) . . ?
C1 C6 C9 105.8(4) . . ?
C7 C6 C8 109.8(4) . . ?
C7 C6 C9 109.0(4) . . ?
C8 C6 C9 109.5(4) . . ?
O11 C11 Fe1 179.4(4) . . ?
O12 C12 Fe1 173.3(4) . . ?
O13 C13 Fe1 176.8(4) . . ?
O21 C21 Fe2 177.5(4) . . ?
O22 C22 Fe2 178.0(4) . . ?
O23 C23 Fe2 179.2(4) . . ?
O31 C31 Fe3 178.1(4) . . ?
O32 C32 Fe3 179.1(4) . . ?
O33 C33 Fe3 178.2(4) . . ?
O41 C41 Fe4 179.0(4) . . ?
O42 C42 Fe4 179.5(4) . . ?

loop_
_geom_bond_atom_site_label_1
_geom_bond_atom_site_label_2
_geom_bond_distance
_geom_bond_site_symmetry_2
_geom_bond_publ_flag
Sb Fe1 2.5737(8) . ?
Sb Fe2 2.4948(7) . ?
Sb Fe3 2.4947(7) . ?
Sb Fe4 2.5050(8) . ?
Se Fe1 2.3465(8) . ?
Se Fe2 2.3673(7) . ?
Se Fe3 2.3760(7) . ?
Fe1 Fe2 2.7328(10) . ?
Fe1 Fe3 2.7309(10) . ?
Fe1 C11 1.789(4) . ?
Fe1 C12 1.783(4) . ?
Fe1 C13 1.779(4) . ?
Fe2 C21 1.812(4) . ?
Fe2 C22 1.771(4) . ?
Fe2 C23 1.798(4) . ?
Fe3 C31 1.824(4) . ?
Fe3 C32 1.781(4) . ?
Fe3 C33 1.795(4) . ?
Fe4 C1 2.132(4) . ?
Fe4 C2 2.100(4) . ?
Fe4 C3 2.082(4) . ?
Fe4 C4 2.092(4) . ?
Fe4 C5 2.110(4) . ?
Fe4 C41 1.790(4) . ?
Fe4 C42 1.764(4) . ?
C1 C2 1.434(5) . ?
C1 C5 1.420(5) . ?
C1 C6 1.522(6) . ?
C2 C3 1.405(6) . ?
C3 C4 1.415(6) . ?
C4 C5 1.417(6) . ?
C6 C7 1.534(6) . ?
C6 C8 1.538(6) . ?
C6 C9 1.542(6) . ?
C11 O11 1.134(5) . ?
C12 O12 1.143(5) . ?
C13 O13 1.148(5) . ?
C21 O21 1.135(5) . ?
C22 O22 1.137(5) . ?
C23 O23 1.139(5) . ?
C31 O31 1.128(5) . ?
C32 O32 1.144(5) . ?
C33 O33 1.142(5) . ?
C41 O41 1.131(5) . ?
C42 O42 1.143(5) . ?
